data_7057647
loop_
_publ_author_name
'Sasnovskaya, Valentina D.'
'Kopotkov, Vyacheslav A.'
'Kazakova, Anna V.'
'Talantsev, Artem D.'
'Morgunov, Roman B.'
'Simonov, Sergey V.'
'Zorina, Leokadiya V.'
'Mironov, Vladimir S.'
'Yagubskii, Eduard B.'

_publ_section_title
;
 Slow magnetic relaxation in mononuclear complexes of Tb, Dy, Ho and Er
 with the pentadentate (N3O2) Schiff-base dapsc ligand
;
_journal_issue 18
_journal_name_full 'New Journal of Chemistry'
_journal_page_first 14883
_journal_paper_doi 10.1039/C8NJ01928B
_journal_volume 42
_journal_year 2018
_chemical_formula_moiety 'C11 H23 Dy N7 O6, 3 (N O3)'
_chemical_formula_sum 'C11 H23 Dy N10 O15'
_chemical_formula_weight 697.89
_space_group_crystal_system monoclinic
_space_group_IT_number 14
_space_group_name_Hall '-P 2yn'
_space_group_name_H-M_alt 'P 1 21/n 1'
_symmetry_space_group_name_Hall '-P 2yn'
_symmetry_space_group_name_H-M 'P 1 21/n 1'
_atom_sites_solution_hydrogens mixed
_audit_creation_method SHELXL-2016/6
_audit_update_record
;
2018-04-16 deposited with the CCDC.
2018-08-03 downloaded from the CCDC.
;
_cell_angle_alpha 90
_cell_angle_beta 96.887(3)
_cell_angle_gamma 90
_cell_formula_units_Z 4
_cell_length_a 10.0178(3)
_cell_length_b 22.8256(7)
_cell_length_c 10.1710(4)
_cell_measurement_reflns_used 39505
_cell_measurement_temperature 295(1)
_cell_measurement_theta_max 37.9070
_cell_measurement_theta_min 1.7500
_cell_volume 2308.94(14)
_computing_cell_refinement 'CrysAlisPro 1.171.38.46 (Rigaku OD, 2015)'
_computing_data_collection 'CrysAlisPro 1.171.38.46 (Rigaku OD, 2015)'
_computing_data_reduction 'CrysAlisPro 1.171.38.46 (Rigaku OD, 2015)'
_computing_molecular_graphics 'DIAMOND 3.1 (Crystal Impact GbR 2005)'
_computing_publication_material 'WinGX publication routines (Farrugia, 1999)'
_computing_structure_refinement 'SHELXL-2016/6 (Sheldrick, 2016)'
_computing_structure_solution 'SHELXS-97 (Sheldrick, 2008)'
_diffrn_ambient_temperature 295(1)
_diffrn_detector 'CCD plate'
_diffrn_detector_area_resol_mean 10.4752
_diffrn_detector_type Ruby
_diffrn_measured_fraction_theta_full 0.999
_diffrn_measured_fraction_theta_max 0.997
_diffrn_measurement_device 'four-circle diffractometer'
_diffrn_measurement_device_type 'Xcalibur, Ruby, Gemini'
_diffrn_radiation_monochromator graphite
_diffrn_radiation_probe x-ray
_diffrn_radiation_type 'Mo K\a'
_diffrn_radiation_wavelength 0.71073
_diffrn_reflns_av_R_equivalents 0.0317
_diffrn_reflns_av_unetI/netI 0.0167
_diffrn_reflns_Laue_measured_fraction_full 0.999
_diffrn_reflns_Laue_measured_fraction_max 0.997
_diffrn_reflns_limit_h_max 16
_diffrn_reflns_limit_h_min -16
_diffrn_reflns_limit_k_max 38
_diffrn_reflns_limit_k_min -38
_diffrn_reflns_limit_l_max 17
_diffrn_reflns_limit_l_min -16
_diffrn_reflns_number 78843
_diffrn_reflns_point_group_measured_fraction_full 0.999
_diffrn_reflns_point_group_measured_fraction_max 0.997
_diffrn_reflns_theta_full 36.750
_diffrn_reflns_theta_max 37.035
_diffrn_reflns_theta_min 2.205
_diffrn_source 'fine-focus sealed X-ray tube'
_diffrn_source_type 'Enhance (Mo) X-ray Source'
_exptl_absorpt_coefficient_mu 3.330
_exptl_absorpt_correction_T_max 1.00000
_exptl_absorpt_correction_T_min 0.63080
_exptl_absorpt_correction_type multi-scan
_exptl_absorpt_process_details
;
CrysAlisPro 1.171.38.43 (Rigaku Oxford Diffraction, 2015)
Empirical absorption correction using spherical harmonics,
 implemented in SCALE3 ABSPACK scaling algorithm.
;
_exptl_crystal_colour yellow
_exptl_crystal_density_diffrn 2.008
_exptl_crystal_description prism
_exptl_crystal_F_000 1380
_exptl_crystal_size_max 0.470
_exptl_crystal_size_mid 0.390
_exptl_crystal_size_min 0.240
_refine_diff_density_max 1.297
_refine_diff_density_min -0.905
_refine_diff_density_rms 0.089
_refine_ls_extinction_method none
_refine_ls_goodness_of_fit_ref 1.005
_refine_ls_hydrogen_treatment mixed
_refine_ls_matrix_type full
_refine_ls_number_parameters 415
_refine_ls_number_reflns 11727
_refine_ls_number_restraints 31
_refine_ls_restrained_S_all 1.007
_refine_ls_R_factor_all 0.0334
_refine_ls_R_factor_gt 0.0301
_refine_ls_shift/su_max 0.019
_refine_ls_shift/su_mean 0.000
_refine_ls_structure_factor_coef Fsqd
_refine_ls_weighting_details 'w=1/[\s^2^(Fo^2^)+(0.0176P)^2^+4.4817P] where P=(Fo^2^+2Fc^2^)/3'
_refine_ls_weighting_scheme calc
_refine_ls_wR_factor_gt 0.0621
_refine_ls_wR_factor_ref 0.0634
_reflns_Friedel_coverage 0.000
_reflns_number_gt 11003
_reflns_number_total 11727
_reflns_threshold_expression 'I > 2\s(I)'
_cod_data_source_file c8nj01928b2.cif
_cod_data_source_block dy
_cod_depositor_comments 'Adding full bibliography for 7057647--7057650.cif.'
_cod_database_code 7057647
_shelx_shelxl_version_number 2016/6
_shelx_space_group_comment
;
The symmetry employed for this shelxl refinement is uniquely defined
by the following loop, which should always be used as a source of
symmetry information in preference to the above space-group names.
They are only intended as comments.
;
_shelx_estimated_absorpt_t_min 0.304
_shelx_estimated_absorpt_t_max 0.502
_oxdiff_exptl_absorpt_empirical_full_min 0.805
_oxdiff_exptl_absorpt_empirical_full_max 1.391
_oxdiff_exptl_absorpt_empirical_details
;
Empirical correction (ABSPACK) includes:
- Absorption correction using spherical harmonics
- Frame scaling
;

loop_
_space_group_symop_operation_xyz
'x, y, z'
'-x+1/2, y+1/2, -z+1/2'
'-x, -y, -z'
'x-1/2, -y-1/2, z-1/2'

loop_
_atom_site_label
_atom_site_type_symbol
_atom_site_fract_x
_atom_site_fract_y
_atom_site_fract_z
_atom_site_U_iso_or_equiv
_atom_site_adp_type
_atom_site_occupancy
_atom_site_site_symmetry_order
_atom_site_calc_flag
_atom_site_refinement_flags_posn
_atom_site_refinement_flags_adp
_atom_site_refinement_flags_occupancy
_atom_site_disorder_assembly
_atom_site_disorder_group
Dy1 Dy 0.71922(2) 0.60939(2) 0.21588(2) 0.02071(2) Uani 1 1 d . . . . .
C1 C 0.5419(2) 0.72068(9) 0.1216(2) 0.0273(3) Uani 1 1 d . . . . .
C2 C 0.7054(2) 0.48188(9) 0.0790(2) 0.0274(3) Uani 1 1 d . . . . .
C3 C 0.9151(3) 0.80287(11) 0.2277(4) 0.0522(8) Uani 1 1 d . . . . .
H3A H 0.906136 0.817459 0.138561 0.078 Uiso 1 1 calc R U . . .
H3B H 1.005114 0.809638 0.268916 0.078 Uiso 1 1 calc R U . . .
H3C H 0.852678 0.822790 0.276750 0.078 Uiso 1 1 calc R U . . .
C4 C 0.8864(2) 0.73889(9) 0.2260(2) 0.0289(4) Uani 1 1 d . . . . .
C5 C 0.9974(2) 0.69622(9) 0.2556(2) 0.0278(3) Uani 1 1 d . . . . .
C6 C 1.1300(2) 0.71372(12) 0.2916(3) 0.0405(5) Uani 1 1 d . . . . .
H6 H 1.151277 0.753084 0.305280 0.049 Uiso 1 1 calc R U . . .
C7 C 1.2292(2) 0.67145(14) 0.3066(3) 0.0470(6) Uani 1 1 d . . . . .
H7 H 1.318041 0.682029 0.333011 0.056 Uiso 1 1 calc R U . . .
C8 C 1.1962(2) 0.61349(12) 0.2822(3) 0.0401(5) Uani 1 1 d . . . . .
H8 H 1.262590 0.584806 0.289088 0.048 Uiso 1 1 calc R U . . .
C9 C 1.0616(2) 0.59855(10) 0.2470(2) 0.0282(4) Uani 1 1 d . . . . .
C10 C 1.0189(2) 0.53824(9) 0.2088(2) 0.0286(4) Uani 1 1 d . . . . .
C11 C 1.1183(3) 0.48955(12) 0.2163(3) 0.0449(6) Uani 1 1 d . . . . .
H11A H 1.180579 0.493656 0.295143 0.067 Uiso 1 1 calc R U . . .
H11B H 1.166337 0.490816 0.140092 0.067 Uiso 1 1 calc R U . . .
H11C H 1.072174 0.452761 0.218331 0.067 Uiso 1 1 calc R U . . .
N1 N 0.4359(2) 0.75320(10) 0.0791(3) 0.0427(5) Uani 1 1 d . . . . .
H1A H 0.366(4) 0.7367(16) 0.054(4) 0.051 Uiso 1 1 d . U . . .
H1B H 0.443(4) 0.7881(17) 0.080(4) 0.051 Uiso 1 1 d . U . . .
N2 N 0.6521(2) 0.43380(10) 0.0230(3) 0.0405(5) Uani 1 1 d . . . . .
H2A H 0.570(4) 0.4345(15) 0.003(3) 0.049 Uiso 1 1 d . U . . .
H2B H 0.696(4) 0.4052(16) 0.022(4) 0.049 Uiso 1 1 d . U . . .
N3 N 0.66072(19) 0.74986(8) 0.1557(2) 0.0307(3) Uani 1 1 d D . . . .
H3 H 0.665(3) 0.7849(11) 0.151(3) 0.037 Uiso 1 1 d D U . . .
N4 N 0.8404(2) 0.48104(8) 0.1212(2) 0.0331(4) Uani 1 1 d D . . . .
H4 H 0.884(3) 0.4528(12) 0.118(3) 0.040 Uiso 1 1 d D U . . .
N5 N 0.76996(17) 0.71566(7) 0.19382(17) 0.0247(3) Uani 1 1 d . . . . .
N6 N 0.89299(17) 0.53327(8) 0.16752(18) 0.0273(3) Uani 1 1 d . . . . .
N7 N 0.96352(16) 0.63941(8) 0.23806(17) 0.0254(3) Uani 1 1 d . . . . .
O1 O 0.53544(15) 0.66622(6) 0.13027(18) 0.0311(3) Uani 1 1 d . . . . .
O2 O 0.63853(15) 0.52732(7) 0.09278(17) 0.0296(3) Uani 1 1 d . . . . .
O3 O 0.7532(2) 0.62905(9) -0.01252(18) 0.0382(4) Uani 1 1 d . . . . .
H3WA H 0.711(4) 0.6152(17) -0.068(4) 0.057 Uiso 1 1 d . U . . .
H3WB H 0.822(4) 0.6370(17) -0.029(4) 0.057 Uiso 1 1 d . U . . .
O4 O 0.5293(2) 0.56282(9) 0.3060(2) 0.0392(4) Uani 1 1 d . . . . .
H4WA H 0.513(4) 0.5305(18) 0.286(4) 0.059 Uiso 1 1 d . U . . .
H4WB H 0.531(4) 0.5629(18) 0.384(4) 0.059 Uiso 1 1 d . U . . .
O5 O 0.6808(2) 0.66536(8) 0.41272(18) 0.0380(4) Uani 1 1 d . . . . .
H5WA H 0.643(4) 0.6933(18) 0.412(4) 0.057 Uiso 1 1 d . U . . .
H5WB H 0.669(4) 0.6480(17) 0.481(4) 0.057 Uiso 1 1 d . U . . .
O6 O 0.8035(2) 0.56030(9) 0.41534(19) 0.0383(4) Uani 1 1 d . . . . .
H6WA H 0.861(4) 0.5768(18) 0.457(4) 0.058 Uiso 1 1 d . U . . .
H6WB H 0.810(4) 0.5265(18) 0.429(4) 0.058 Uiso 1 1 d . U . . .
N8 N 0.5982(2) 0.58056(9) 0.6802(2) 0.0360(4) Uani 1 1 d . . . . .
O7 O 0.5859(2) 0.56121(11) 0.7919(2) 0.0520(5) Uani 1 1 d . . . . .
O8 O 0.6751(2) 0.62215(9) 0.6665(2) 0.0463(4) Uani 1 1 d . . . . .
O9 O 0.5324(4) 0.55814(15) 0.5832(3) 0.0869(11) Uani 1 1 d . . . . .
N9 N 0.5811(2) 0.81772(9) 0.4407(2) 0.0358(4) Uani 1 1 d D . . . .
O10 O 0.5174(3) 0.77206(10) 0.4344(3) 0.0659(7) Uani 1 1 d D . . . .
O11 O 0.7070(2) 0.81723(12) 0.4554(3) 0.0642(7) Uani 1 1 d D . . . .
O12 O 0.5246(2) 0.86622(9) 0.4322(3) 0.0573(6) Uani 1 1 d D . . . .
N10 N 0.5856(7) 0.9005(3) 0.0892(9) 0.0476(15) Uani 0.610(7) 1 d D . P A 1
O13 O 0.5937(13) 0.9499(4) 0.0412(16) 0.083(4) Uani 0.610(7) 1 d D . P A 1
O14 O 0.4821(5) 0.87340(17) 0.0581(5) 0.0703(16) Uani 0.610(7) 1 d D . P A 1
O15 O 0.6773(6) 0.8771(2) 0.1596(7) 0.100(2) Uani 0.610(7) 1 d D U P A 1
N10A N 0.6338(10) 0.9116(4) 0.0893(13) 0.047(2) Uani 0.390(7) 1 d D . P A 2
O13A O 0.5707(15) 0.9561(5) 0.054(3) 0.064(4) Uani 0.390(7) 1 d D . P A 2
O14A O 0.5767(9) 0.8644(3) 0.0898(11) 0.087(3) Uani 0.390(7) 1 d D . P A 2
O15A O 0.7509(8) 0.9216(4) 0.1310(11) 0.093(3) Uani 0.390(7) 1 d D U P A 2

loop_
_atom_site_aniso_label
_atom_site_aniso_U_11
_atom_site_aniso_U_22
_atom_site_aniso_U_33
_atom_site_aniso_U_23
_atom_site_aniso_U_13
_atom_site_aniso_U_12
Dy1 0.01913(3) 0.01741(3) 0.02572(4) 0.00075(3) 0.00322(2) 0.00042(3)
C1 0.0271(8) 0.0222(7) 0.0321(9) 0.0044(7) 0.0023(7) 0.0015(6)
C2 0.0301(9) 0.0229(8) 0.0297(9) -0.0035(6) 0.0059(7) -0.0018(6)
C3 0.0389(13) 0.0249(10) 0.092(2) 0.0028(12) 0.0064(14) -0.0094(9)
C4 0.0273(8) 0.0226(8) 0.0373(10) 0.0006(7) 0.0062(7) -0.0065(6)
C5 0.0228(8) 0.0289(9) 0.0315(9) -0.0008(7) 0.0032(7) -0.0055(6)
C6 0.0268(10) 0.0404(12) 0.0532(15) -0.0032(11) 0.0003(9) -0.0104(9)
C7 0.0227(9) 0.0552(16) 0.0611(17) -0.0036(13) -0.0033(10) -0.0088(10)
C8 0.0205(8) 0.0467(13) 0.0514(14) -0.0043(11) -0.0016(8) 0.0017(8)
C9 0.0195(7) 0.0335(9) 0.0313(9) -0.0006(7) 0.0017(6) 0.0019(6)
C10 0.0233(8) 0.0297(9) 0.0326(9) -0.0019(7) 0.0030(7) 0.0059(7)
C11 0.0292(10) 0.0384(12) 0.0666(18) -0.0039(12) 0.0036(11) 0.0132(9)
N1 0.0316(10) 0.0247(8) 0.0682(16) 0.0072(9) -0.0088(10) 0.0033(7)
N2 0.0361(10) 0.0276(9) 0.0570(13) -0.0148(9) 0.0027(9) -0.0035(7)
N3 0.0286(8) 0.0189(6) 0.0437(10) 0.0043(7) 0.0009(7) -0.0009(6)
N4 0.0292(8) 0.0223(7) 0.0472(11) -0.0073(7) 0.0015(7) 0.0044(6)
N5 0.0235(7) 0.0198(6) 0.0309(8) 0.0025(5) 0.0032(6) -0.0011(5)
N6 0.0236(7) 0.0249(7) 0.0330(8) -0.0049(6) 0.0013(6) 0.0026(5)
N7 0.0192(6) 0.0263(7) 0.0306(8) -0.0014(6) 0.0019(5) -0.0017(5)
O1 0.0260(6) 0.0198(6) 0.0467(9) 0.0056(6) 0.0009(6) -0.0007(5)
O2 0.0251(6) 0.0243(6) 0.0390(8) -0.0057(6) 0.0023(6) -0.0002(5)
O3 0.0363(9) 0.0486(10) 0.0308(8) -0.0018(7) 0.0085(7) -0.0083(8)
O4 0.0410(9) 0.0393(9) 0.0392(9) -0.0001(7) 0.0128(8) -0.0116(7)
O5 0.0595(12) 0.0243(7) 0.0325(8) 0.0028(6) 0.0149(8) 0.0070(7)
O6 0.0440(10) 0.0341(8) 0.0365(9) 0.0067(7) 0.0026(7) 0.0137(7)
N8 0.0417(10) 0.0348(9) 0.0336(9) 0.0027(7) 0.0129(8) 0.0067(8)
O7 0.0510(12) 0.0685(14) 0.0389(10) 0.0193(10) 0.0152(9) 0.0072(10)
O8 0.0497(11) 0.0422(10) 0.0489(11) 0.0037(8) 0.0140(9) -0.0011(8)
O9 0.122(3) 0.100(2) 0.0410(12) -0.0143(14) 0.0166(15) -0.056(2)
N9 0.0400(10) 0.0321(9) 0.0367(10) 0.0024(7) 0.0104(8) 0.0045(7)
O10 0.0764(18) 0.0418(12) 0.0814(18) -0.0017(12) 0.0181(14) -0.0163(11)
O11 0.0415(11) 0.0627(15) 0.0875(19) 0.0134(13) 0.0041(12) 0.0133(10)
O12 0.0574(13) 0.0352(10) 0.0846(17) 0.0106(10) 0.0303(12) 0.0124(9)
N10 0.063(4) 0.029(3) 0.046(2) -0.002(2) -0.012(3) 0.013(2)
O13 0.130(9) 0.025(3) 0.089(5) 0.007(3) -0.005(6) 0.000(3)
O14 0.061(3) 0.0350(18) 0.107(4) 0.016(2) -0.022(3) -0.0057(18)
O15 0.091(4) 0.046(2) 0.148(5) 0.016(3) -0.053(4) 0.010(3)
N10A 0.059(6) 0.035(4) 0.044(4) -0.006(3) -0.009(5) 0.013(4)
O13A 0.052(4) 0.018(3) 0.119(11) -0.008(4) -0.008(5) -0.001(3)
O14A 0.079(6) 0.026(3) 0.155(9) 0.026(4) 0.004(6) -0.010(3)
O15A 0.060(4) 0.067(5) 0.141(8) -0.011(5) -0.035(5) 0.006(4)

loop_
_atom_type_symbol
_atom_type_description
_atom_type_scat_dispersion_real
_atom_type_scat_dispersion_imag
_atom_type_scat_source
C C 0.0033 0.0016 'International Tables Vol C Tables 4.2.6.8 and 6.1.1.4'
H H 0.0000 0.0000 'International Tables Vol C Tables 4.2.6.8 and 6.1.1.4'
N N 0.0061 0.0033 'International Tables Vol C Tables 4.2.6.8 and 6.1.1.4'
O O 0.0106 0.0060 'International Tables Vol C Tables 4.2.6.8 and 6.1.1.4'
Dy Dy -0.1892 4.4098 'International Tables Vol C Tables 4.2.6.8 and 6.1.1.4'

loop_
_geom_angle_atom_site_label_1
_geom_angle_atom_site_label_2
_geom_angle_atom_site_label_3
_geom_angle
O1 Dy1 O2 92.23(5)
O1 Dy1 O6 139.68(6)
O2 Dy1 O6 98.24(7)
O1 Dy1 O3 74.65(7)
O2 Dy1 O3 73.48(6)
O6 Dy1 O3 145.62(7)
O1 Dy1 O5 79.65(7)
O2 Dy1 O5 141.05(6)
O6 Dy1 O5 67.83(6)
O3 Dy1 O5 137.78(7)
O1 Dy1 O4 76.56(6)
O2 Dy1 O4 67.64(6)
O6 Dy1 O4 71.89(7)
O3 Dy1 O4 129.91(7)
O5 Dy1 O4 73.43(7)
O1 Dy1 N5 65.54(5)
O2 Dy1 N5 142.25(6)
O6 Dy1 N5 118.62(7)
O3 Dy1 N5 71.39(6)
O5 Dy1 N5 67.61(6)
O4 Dy1 N5 129.13(6)
O1 Dy1 N7 126.53(5)
O2 Dy1 N7 122.23(5)
O6 Dy1 N7 79.10(7)
O3 Dy1 N7 77.88(6)
O5 Dy1 N7 91.78(7)
O4 Dy1 N7 150.65(6)
N5 Dy1 N7 62.51(5)
O1 Dy1 N6 146.45(6)
O2 Dy1 N6 63.36(5)
O6 Dy1 N6 70.32(6)
O3 Dy1 N6 76.36(7)
O5 Dy1 N6 133.84(6)
O4 Dy1 N6 110.82(7)
N5 Dy1 N6 119.63(6)
N7 Dy1 N6 61.65(6)
O1 C1 N1 122.3(2)
O1 C1 N3 121.07(18)
N1 C1 N3 116.59(19)
O2 C2 N2 122.9(2)
O2 C2 N4 119.89(18)
N2 C2 N4 117.2(2)
C4 C3 H3A 109.5
C4 C3 H3B 109.5
H3A C3 H3B 109.5
C4 C3 H3C 109.5
H3A C3 H3C 109.5
H3B C3 H3C 109.5
N5 C4 C5 114.59(17)
N5 C4 C3 125.1(2)
C5 C4 C3 120.2(2)
N7 C5 C6 121.9(2)
N7 C5 C4 115.75(17)
C6 C5 C4 122.3(2)
C7 C6 C5 118.7(2)
C7 C6 H6 120.7
C5 C6 H6 120.7
C8 C7 C6 119.8(2)
C8 C7 H7 120.1
C6 C7 H7 120.1
C7 C8 C9 119.0(2)
C7 C8 H8 120.5
C9 C8 H8 120.5
N7 C9 C8 121.4(2)
N7 C9 C10 116.10(17)
C8 C9 C10 122.3(2)
N6 C10 C9 114.14(18)
N6 C10 C11 125.1(2)
C9 C10 C11 120.7(2)
C10 C11 H11A 109.5
C10 C11 H11B 109.5
H11A C11 H11B 109.5
C10 C11 H11C 109.5
H11A C11 H11C 109.5
H11B C11 H11C 109.5
C1 N1 H1A 118(3)
C1 N1 H1B 119(3)
H1A N1 H1B 123(4)
C2 N2 H2A 115(2)
C2 N2 H2B 120(3)
H2A N2 H2B 124(4)
N5 N3 C1 115.90(16)
N5 N3 H3 123(2)
C1 N3 H3 121(2)
N6 N4 C2 114.95(17)
N6 N4 H4 123(2)
C2 N4 H4 122(2)
C4 N5 N3 120.58(17)
C4 N5 Dy1 124.47(14)
N3 N5 Dy1 114.68(12)
C10 N6 N4 120.84(18)
C10 N6 Dy1 122.89(14)
N4 N6 Dy1 114.72(13)
C5 N7 C9 119.09(17)
C5 N7 Dy1 119.96(13)
C9 N7 Dy1 120.56(13)
C1 O1 Dy1 122.33(14)
C2 O2 Dy1 124.58(14)
Dy1 O3 H3WA 121(3)
Dy1 O3 H3WB 120(3)
H3WA O3 H3WB 113(4)
Dy1 O4 H4WA 117(3)
Dy1 O4 H4WB 116(3)
H4WA O4 H4WB 104(4)
Dy1 O5 H5WA 125(3)
Dy1 O5 H5WB 120(3)
H5WA O5 H5WB 107(4)
Dy1 O6 H6WA 114(3)
Dy1 O6 H6WB 129(3)
H6WA O6 H6WB 110(4)
O9 N8 O7 119.0(3)
O9 N8 O8 120.6(2)
O7 N8 O8 120.4(2)
O10 N9 O12 121.8(3)
O10 N9 O11 120.8(2)
O12 N9 O11 117.4(2)
O14 N10 O15 119.3(6)
O14 N10 O13 117.2(8)
O15 N10 O13 123.5(9)
O14A N10A O15A 126.5(10)
O14A N10A O13A 120.5(11)
O15A N10A O13A 112.8(10)

loop_
_geom_bond_atom_site_label_1
_geom_bond_atom_site_label_2
_geom_bond_distance
Dy1 O1 2.3337(15)
Dy1 O2 2.3425(15)
Dy1 O6 2.3818(18)
Dy1 O3 2.4296(18)
Dy1 O5 2.4441(17)
Dy1 O4 2.4514(18)
Dy1 N5 2.4941(16)
Dy1 N7 2.5253(16)
Dy1 N6 2.5487(17)
C1 O1 1.248(2)
C1 N1 1.325(3)
C1 N3 1.372(3)
C2 O2 1.251(2)
C2 N2 1.320(3)
C2 N4 1.370(3)
C3 C4 1.488(3)
C3 H3A 0.9600
C3 H3B 0.9600
C3 H3C 0.9600
C4 N5 1.287(3)
C4 C5 1.482(3)
C5 N7 1.347(3)
C5 C6 1.393(3)
C6 C7 1.380(4)
C6 H6 0.9300
C7 C8 1.379(4)
C7 H7 0.9300
C8 C9 1.395(3)
C8 H8 0.9300
C9 N7 1.350(3)
C9 C10 1.480(3)
C10 N6 1.286(3)
C10 C11 1.488(3)
C11 H11A 0.9600
C11 H11B 0.9600
C11 H11C 0.9600
N1 H1A 0.81(4)
N1 H1B 0.80(4)
N2 H2A 0.83(4)
N2 H2B 0.79(4)
N3 N5 1.362(2)
N3 H3 0.80(2)
N4 N6 1.364(3)
N4 H4 0.78(2)
O3 H3WA 0.73(4)
O3 H3WB 0.75(4)
O4 H4WA 0.78(4)
O4 H4WB 0.79(4)
O5 H5WA 0.74(4)
O5 H5WB 0.83(4)
O6 H6WA 0.77(4)
O6 H6WB 0.79(4)
N8 O9 1.230(3)
N8 O7 1.238(3)
N8 O8 1.241(3)
N9 O10 1.220(3)
N9 O12 1.241(3)
N9 O11 1.252(3)
N10 O14 1.216(7)
N10 O15 1.218(7)
N10 O13 1.235(9)
N10A O14A 1.219(10)
N10A O15A 1.220(10)
N10A O13A 1.227(11)
